data_7716487
loop_
_publ_author_name
'Pajuelo-Corral, Oier'
'Ortiz-G&#xf3;mez, Inmaculada'
'Garc&#xed;a, Jose Angel'
'Rodr&#xed;guez-Di&#xe9;guez, Antonio'
'Vit&#xf3;rica-Yrez&#xe1;bal, I&#xf1;igo J'
'Salinas-Castillo, Alfonso'
'Seco, Jose M.'
'Cepeda, Javier'

_publ_section_title
;
 A family of Cd(II) coordination polymers constructed from
 6-aminopicolinate and bipyridyl co-linkers: study of their growth in
 paper and photoluminescence sensing of Fe<sup>3+</sup> and
 Zn<sup>2+</sup> ions.
;
_journal_issue 29
_journal_name_full 'Dalton transactions (Cambridge, England : 2003)'
_journal_page_first 12138
_journal_page_last 12151
_journal_paper_doi 10.1039/d4dt00410h
_journal_volume 53
_journal_year 2024
_chemical_formula_moiety '2(C6 H5 Cd0.5 N2 O2)'
_chemical_formula_sum 'C12 H10 Cd N4 O4'
_chemical_formula_weight 386.64
_chemical_name_systematic
Poly[(mu-6-aminopyridine-2-carboxylato-k2N,kO:kN)(mu-6-aminopyridine-2-carboxylato-k2N,kO:kO)cadmium(II)]
_space_group_crystal_system triclinic
_space_group_IT_number 2
_space_group_name_Hall '-P 1'
_space_group_name_H-M_alt 'P -1'
_atom_sites_solution_hydrogens mixed
_audit_creation_date 2024-02-08
_audit_creation_method
;
Olex2 1.5
(compiled 2023.08.24 svn.re1ec1418 for OlexSys, GUI svn.r6817)
;
_audit_update_record
;
2024-02-10 deposited with the CCDC.	2024-06-28 downloaded from the CCDC.
;
_cell_angle_alpha 98.017(7)
_cell_angle_beta 99.021(7)
_cell_angle_gamma 93.425(6)
_cell_formula_units_Z 4
_cell_length_a 7.9686(6)
_cell_length_b 7.9856(6)
_cell_length_c 19.9322(18)
_cell_measurement_reflns_used 3918
_cell_measurement_temperature 150.00(10)
_cell_measurement_theta_max 75.3370
_cell_measurement_theta_min 4.4750
_cell_volume 1236.11(18)
_computing_cell_refinement 'CrysAlisPro 1.171.42.102a (Rigaku OD, 2023)'
_computing_data_collection 'CrysAlisPro 1.171.42.102a (Rigaku OD, 2023)'
_computing_data_reduction 'CrysAlisPro 1.171.42.102a (Rigaku OD, 2023)'
_computing_molecular_graphics 'Olex2 1.5 (Dolomanov et al., 2009)'
_computing_publication_material 'Olex2 1.5 (Dolomanov et al., 2009)'
_computing_structure_refinement 'SHELXL 2018/3 (Sheldrick, 2015)'
_computing_structure_solution 'SHELXT  (Sheldrick, 2015)'
_diffrn_ambient_temperature 150.15
_diffrn_detector_area_resol_mean 5.2012
_diffrn_detector_type Atlas
_diffrn_measured_fraction_theta_full 0.996
_diffrn_measured_fraction_theta_max 0.958
_diffrn_measurement_details
;
List of Runs (angles in degrees, time in seconds):

  # Type    Start    End  Width  t~exp~   \w     \q     \k     \f   Frames
#--------------------------------------------------------------------------
  1  \w    -61.00  -6.00   1.00    1.00    --  -41.88  57.00  60.00   55
  2  \w     -4.00  31.00   1.00    1.00    --  -41.88  57.00  60.00   35
  3  \w    -97.00 -44.00   1.00    1.00    --  -41.88 125.00 120.00   53
  4  \w   -109.00 -14.00   1.00    1.00    --  -41.88 -57.00 -90.00   95
  5  \w   -121.00  -3.00   1.00    1.00    --  -41.88 -19.00 120.00  118
  6  \w     36.00 113.00   1.00    4.00    --  109.18-125.00  60.00   77
  7  \w     41.00  68.00   1.00    4.00    --  109.18 -45.00 -60.00   27
  8  \w     84.00 147.00   1.00    4.00    --  109.18  45.00-150.00   63
  9  \w    107.00 135.00   1.00    4.00    --  109.18 -77.00-150.00   28
 10  \w     52.00  77.00   1.00    4.00    --  109.18 -45.00 -30.00   25
 11  \w     42.00  69.00   1.00    4.00    --  109.18 -30.00-180.00   27
 12  \w     82.00 117.00   1.00    4.00    --  109.18-125.00-120.00   35
 13  \w     34.00 137.00   1.00    4.00    --  109.18 -77.00  60.00  103
 14  \w     34.00  69.00   1.00    4.00    --  109.18 -30.00-150.00   35
 15  \w     82.00 158.00   1.00    4.00    --  109.18  30.00-180.00   76
 16  \w     34.00  61.00   1.00    4.00    --  109.18 -30.00   0.00   27
 17  \w     39.00  66.00   1.00    4.00    --  109.18 -30.00  60.00   27
 18  \w     44.00 105.00   1.00    4.00    --  109.18 -94.00 -90.00   61
 19  \w     35.00  62.00   1.00    4.00    --  109.18 -30.00-120.00   27
 20  \w     37.00  69.00   1.00    4.00    --  109.18 -77.00-150.00   32
 21  \w    133.00 158.00   1.00    4.00    --  109.18  30.00 120.00   25
 22  \w     95.00 138.00   1.00    4.00    --  109.18  45.00 -30.00   43
 23  \w     81.00 120.00   1.00    4.00    --  109.18  30.00 120.00   39
;
_diffrn_measurement_device 'four-circle diffractometer'
_diffrn_measurement_device_type 'SuperNova, Single source at offset/far, Atlas'
_diffrn_measurement_method '\w scans'
_diffrn_radiation_type CuK\a
_diffrn_radiation_wavelength 1.54184
_diffrn_reflns_av_R_equivalents 0.0736
_diffrn_reflns_av_unetI/netI 0.0360
_diffrn_reflns_Laue_measured_fraction_full 0.996
_diffrn_reflns_Laue_measured_fraction_max 0.958
_diffrn_reflns_limit_h_max 9
_diffrn_reflns_limit_h_min -9
_diffrn_reflns_limit_k_max 9
_diffrn_reflns_limit_k_min -9
_diffrn_reflns_limit_l_max 24
_diffrn_reflns_limit_l_min -24
_diffrn_reflns_number 5624
_diffrn_reflns_point_group_measured_fraction_full 0.996
_diffrn_reflns_point_group_measured_fraction_max 0.958
_diffrn_reflns_theta_full 67.684
_diffrn_reflns_theta_max 75.075
_diffrn_reflns_theta_min 4.544
_exptl_absorpt_coefficient_mu 14.398
_exptl_absorpt_correction_T_max 1.00000
_exptl_absorpt_correction_T_min 0.67089
_exptl_absorpt_correction_type multi-scan
_exptl_absorpt_process_details
;
CrysAlisPro 1.171.42.102a (Rigaku Oxford Diffraction, 2023)
Empirical absorption correction using spherical harmonics,
implemented in SCALE3 ABSPACK scaling algorithm.
;
_exptl_crystal_colour colourless
_exptl_crystal_colour_lustre 0.225
_exptl_crystal_colour_modifier 0.183
_exptl_crystal_colour_primary 0.117
_exptl_crystal_density_diffrn 2.078
_exptl_crystal_description plate
_exptl_crystal_F_000 760
_exptl_crystal_preparation Luminescent
_exptl_crystal_size_max 0.23
_exptl_crystal_size_mid 0.18
_exptl_crystal_size_min 0.12
_refine_diff_density_max 7.174
_refine_diff_density_min -3.237
_refine_diff_density_rms 0.434
_refine_ls_extinction_method none
_refine_ls_goodness_of_fit_ref 1.058
_refine_ls_hydrogen_treatment constr
_refine_ls_matrix_type full
_refine_ls_number_parameters 380
_refine_ls_number_reflns 5624
_refine_ls_number_restraints 658
_refine_ls_restrained_S_all 1.003
_refine_ls_R_factor_all 0.1067
_refine_ls_R_factor_gt 0.1034
_refine_ls_shift/su_max 0.003
_refine_ls_shift/su_mean 0.000
_refine_ls_structure_factor_coef Fsqd
_refine_ls_weighting_details 'w=1/[\s^2^(Fo^2^)+(0.1944P)^2^+38.3487P] where P=(Fo^2^+2Fc^2^)/3'
_refine_ls_weighting_scheme calc
_refine_ls_wR_factor_gt 0.2854
_refine_ls_wR_factor_ref 0.2882
_reflns_Friedel_coverage 0.000
_reflns_number_gt 5227
_reflns_number_total 5624
_reflns_threshold_expression 'I > 2\s(I)'
_twin_special_details
;
Component 2 rotated by -179.8379\% 
around [-0.71 0.71 0.04] (reciprocal) or [-0.71 0.71 0.00] (direct)
;
_cod_data_source_file d4dt00410h2.cif
_cod_data_source_block Compound1
_cod_depositor_comments 'Adding full bibliography for 7716487--7716491.cif.'
_cod_database_code 7716487
_shelx_shelxl_version_number 2018/3
_shelx_space_group_comment
;
The symmetry employed for this shelxl refinement is uniquely defined
by the following loop, which should always be used as a source of
symmetry information in preference to the above space-group names.
They are only intended as comments.
;
_shelx_estimated_absorpt_t_max 0.277
_shelx_estimated_absorpt_t_min 0.136
_olex2_refinement_description
;
1. Twinned data refinement
 Scales: 0.418(3)
 0.582(3)
2. Fixed Uiso
 At 1.2 times of:
  All C(H) groups, All N(H,H) groups
3. Uiso/Uaniso restraints and constraints
All non-hydrogen atoms have similar U: within 2A with sigma of 0.001 and sigma
for terminal atoms of 0.002 within 2A
Uanis(Cd2) \\sim Ueq: with sigma of 0.001 and sigma for terminal atoms of 0.002
Uanis(N1C) \\sim Ueq, Uanis(C6C) \\sim Ueq, Uanis(N61C) \\sim Ueq, Uanis(C5C)
\\sim Ueq, Uanis(C00Z) \\sim Ueq, Uanis(C3C) \\sim Ueq, Uanis(C2C) \\sim Ueq,
Uanis(C21C) \\sim Ueq, Uanis(O1C) \\sim Ueq, Uanis(O2C) \\sim Ueq: with sigma
of 0.02 and sigma for terminal atoms of 0.04
4. Rigid body (RIGU) restrains
 All non-hydrogen atoms
 with sigma for 1-2 distances of 0.002 and sigma for 1-3 distances of 0.002
5.a Riding coordinates:
 N61B(H61C,H61D)
5.b Secondary CH2 refined with riding coordinates:
 N61A(H61A,H61B), N61C(H61G,H61H)
5.c Aromatic/amide H refined with riding coordinates:
 C5B(H5B), C3C(H3C), C5A(H5A), C3B(H3B), C3A(H3A), C4A(H4A), C00Z(H00Z),
 C5C(H5C), C4D(H4D), C3D(H3D), C4B(H4B), C5D(H5D)
5.d X=CH2 refined with riding coordinates:
 N61D(H61E,H61F)
;
_olex2_submission_special_instructions 'No special instructions were received'
_oxdiff_exptl_absorpt_empirical_details
;
Empirical correction (ABSPACK) includes:
- Absorption correction using spherical harmonics
- Frame scaling
;

loop_
_space_group_symop_operation_xyz
'x, y, z'
'-x, -y, -z'

loop_
_atom_site_label
_atom_site_type_symbol
_atom_site_fract_x
_atom_site_fract_y
_atom_site_fract_z
_atom_site_U_iso_or_equiv
_atom_site_adp_type
_atom_site_occupancy
_atom_site_site_symmetry_order
_atom_site_calc_flag
_atom_site_refinement_flags_posn
_atom_site_refinement_flags_adp
_atom_site_refinement_flags_occupancy
_atom_site_disorder_assembly
_atom_site_disorder_group
Cd1 Cd 0.19750(14) 0.29207(15) 0.50917(6) 0.0188(4) Uani 1 1 d . . . . .
Cd2 Cd 1.20823(15) 0.80330(14) 0.98588(6) 0.0196(4) Uani 1 1 d . U . . .
O1A O 0.4547(16) 0.3966(17) 0.5619(7) 0.0222(12) Uani 1 1 d . U . . .
O1C O 1.1004(17) 0.5425(16) 0.9359(6) 0.0209(12) Uani 1 1 d . U . . .
O2B O -0.1909(16) -0.0845(16) 0.4070(7) 0.0204(12) Uani 1 1 d . U . . .
O1D O 1.3489(18) 1.0585(16) 1.0366(6) 0.0228(12) Uani 1 1 d . U . . .
N61D N 1.343(2) 0.447(2) 1.0473(8) 0.0231(16) Uani 1 1 d . U . . .
H61E H 1.266823 0.460550 1.011924 0.028 Uiso 1 1 calc R U . . .
H61F H 1.357719 0.345442 1.058101 0.028 Uiso 1 1 calc R U . . .
O1B O -0.0651(16) 0.1638(15) 0.4640(7) 0.0200(12) Uani 1 1 d . U . . .
O2C O 0.9241(17) 0.4055(17) 0.8456(6) 0.0223(14) Uani 1 1 d . U . . .
N61A N -0.1462(18) 0.486(2) 0.5670(8) 0.0215(13) Uani 1 1 d . U . . .
H61A H -0.234898 0.474208 0.590151 0.026 Uiso 1 1 calc R U . . .
H61B H -0.137045 0.384455 0.541346 0.026 Uiso 1 1 calc R U . . .
N61B N 0.5349(19) 0.1464(19) 0.4431(8) 0.0208(15) Uani 1 1 d . U . . .
H61C H 0.626659 0.090676 0.441700 0.025 Uiso 1 1 d R U . . .
H61D H 0.544989 0.212436 0.482940 0.025 Uiso 1 1 d R U . . .
O2A O 0.6061(16) 0.5498(17) 0.6557(7) 0.0231(15) Uani 1 1 d . U . . .
C5B C 0.396(2) -0.087(2) 0.3547(10) 0.0211(12) Uani 1 1 d . U . . .
H5B H 0.502174 -0.113650 0.342221 0.025 Uiso 1 1 calc R U . . .
N1A N 0.1528(19) 0.490(2) 0.5988(8) 0.0219(11) Uani 1 1 d . U . . .
O2D O 1.6023(18) 1.1616(16) 1.0962(6) 0.0230(13) Uani 1 1 d . U . . .
C21B C -0.062(2) 0.025(2) 0.4240(9) 0.0203(11) Uani 1 1 d . U . . .
N61C N 1.001(2) 1.145(2) 0.9314(7) 0.0206(13) Uani 1 1 d . U . . .
H61G H 1.007648 1.233660 0.907619 0.025 Uiso 1 1 calc R U . . .
H61H H 1.106247 1.135445 0.955123 0.025 Uiso 1 1 calc R U . . .
C3C C 0.793(2) 0.701(2) 0.8068(9) 0.0205(11) Uani 1 1 d . U . . .
H3C H 0.735051 0.597606 0.782312 0.025 Uiso 1 1 calc R U . . .
C5A C 0.000(2) 0.638(2) 0.6747(9) 0.0220(12) Uani 1 1 d . U . . .
H5A H -0.105924 0.671308 0.685684 0.026 Uiso 1 1 calc R U . . .
N1D N 1.414(2) 0.737(2) 1.0675(8) 0.0229(12) Uani 1 1 d . U . . .
N1B N 0.2422(19) 0.0833(19) 0.4282(8) 0.0207(11) Uani 1 1 d . U . . .
C4C C 0.465(2) 0.488(3) 0.6166(10) 0.0222(11) Uani 1 1 d . U . . .
C6C C 0.945(2) 0.996(2) 0.8860(9) 0.0204(11) Uani 1 1 d . U . . .
C3B C 0.095(2) -0.144(2) 0.3444(10) 0.0209(11) Uani 1 1 d . U . . .
H3B H -0.008053 -0.209721 0.324012 0.025 Uiso 1 1 calc R U . . .
C3A C 0.306(2) 0.641(2) 0.7019(9) 0.0223(12) Uani 1 1 d . U . . .
H3A H 0.412231 0.674882 0.731354 0.027 Uiso 1 1 calc R U . . .
C2B C 0.097(2) -0.016(2) 0.3953(10) 0.0206(11) Uani 1 1 d . U . . .
C4A C 0.153(2) 0.693(2) 0.7207(9) 0.0223(12) Uani 1 1 d . U . . .
H4A H 0.152258 0.762920 0.763245 0.027 Uiso 1 1 calc R U . . .
C6D C 1.439(3) 0.585(2) 1.0855(9) 0.0230(12) Uani 1 1 d . U . . .
C21D C 1.486(3) 1.049(2) 1.0765(9) 0.0229(11) Uani 1 1 d . U . . .
C00Z C 0.748(2) 0.856(2) 0.7876(9) 0.0204(12) Uani 1 1 d . U . . .
H00Z H 0.670435 0.858254 0.746397 0.025 Uiso 1 1 calc R U . . .
C6B C 0.388(2) 0.051(2) 0.4090(10) 0.0209(11) Uani 1 1 d . U . . .
C5C C 0.817(2) 1.008(2) 0.8284(9) 0.0204(12) Uani 1 1 d . U . . .
H5C H 0.781685 1.114910 0.818372 0.024 Uiso 1 1 calc R U . . .
C2A C 0.299(2) 0.542(2) 0.6409(10) 0.0221(11) Uani 1 1 d . U . . .
C2D C 1.513(3) 0.881(2) 1.1022(9) 0.0230(11) Uani 1 1 d . U . . .
C21C C 0.987(2) 0.537(2) 0.8820(9) 0.0210(11) Uani 1 1 d . U . . .
C4D C 1.662(3) 0.702(2) 1.1768(9) 0.0234(12) Uani 1 1 d . U . . .
H4D H 1.747057 0.689130 1.214313 0.028 Uiso 1 1 calc R U . . .
C3D C 1.636(3) 0.868(2) 1.1576(9) 0.0233(12) Uani 1 1 d . U . . .
H3D H 1.703438 0.965676 1.182563 0.028 Uiso 1 1 calc R U . . .
C6A C 0.006(2) 0.537(2) 0.6140(10) 0.0217(11) Uani 1 1 d . U . . .
C4B C 0.251(2) -0.178(2) 0.3216(10) 0.0211(12) Uani 1 1 d . U . . .
H4B H 0.253322 -0.263947 0.283736 0.025 Uiso 1 1 calc R U . . .
C2C C 0.923(2) 0.700(2) 0.8626(9) 0.0206(11) Uani 1 1 d . U . . .
N1C N 0.999(2) 0.848(2) 0.9017(8) 0.0204(11) Uani 1 1 d . U . . .
C5D C 1.561(3) 0.564(2) 1.1407(10) 0.0233(12) Uani 1 1 d . U . . .
H5D H 1.575358 0.454316 1.153293 0.028 Uiso 1 1 calc R U . . .

loop_
_atom_site_aniso_label
_atom_site_aniso_U_11
_atom_site_aniso_U_22
_atom_site_aniso_U_33
_atom_site_aniso_U_23
_atom_site_aniso_U_13
_atom_site_aniso_U_12
Cd1 0.0085(6) 0.0129(6) 0.0345(7) -0.0003(4) 0.0040(4) 0.0029(4)
Cd2 0.0219(6) 0.0140(6) 0.0226(6) 0.0048(4) 0.0015(4) 0.0001(5)
O1A 0.007(3) 0.024(3) 0.036(3) 0.004(2) 0.005(2) 0.002(2)
O1C 0.021(3) 0.017(3) 0.025(2) 0.006(2) 0.004(2) 0.002(2)
O2B 0.012(3) 0.012(3) 0.039(3) 0.005(2) 0.008(2) 0.008(2)
O1D 0.027(3) 0.014(3) 0.028(3) 0.005(2) 0.006(2) -0.003(2)
N61D 0.028(3) 0.014(3) 0.028(3) 0.006(3) 0.004(3) -0.004(3)
O1B 0.012(3) 0.012(3) 0.038(3) 0.004(2) 0.008(2) 0.009(2)
O2C 0.023(3) 0.018(3) 0.027(3) 0.006(2) 0.003(2) 0.003(2)
N61A 0.007(3) 0.023(3) 0.035(3) 0.004(2) 0.004(2) 0.003(2)
N61B 0.012(3) 0.014(3) 0.039(3) 0.004(3) 0.009(3) 0.010(3)
O2A 0.008(3) 0.024(3) 0.037(3) 0.003(3) 0.004(2) 0.003(3)
C5B 0.013(3) 0.013(2) 0.039(3) 0.005(2) 0.009(2) 0.009(2)
N1A 0.007(2) 0.024(3) 0.036(3) 0.004(2) 0.005(2) 0.003(2)
O2D 0.027(3) 0.014(3) 0.028(3) 0.005(2) 0.006(2) -0.003(2)
C21B 0.012(2) 0.012(2) 0.039(3) 0.005(2) 0.0079(19) 0.0086(19)
N61C 0.020(3) 0.018(3) 0.025(3) 0.006(2) 0.005(2) 0.002(2)
C3C 0.021(2) 0.017(3) 0.025(2) 0.0057(19) 0.0045(19) 0.002(2)
C5A 0.007(2) 0.024(3) 0.036(3) 0.004(2) 0.005(2) 0.003(2)
N1D 0.027(3) 0.014(3) 0.028(2) 0.0053(19) 0.005(2) -0.003(2)
N1B 0.013(2) 0.013(2) 0.039(3) 0.005(2) 0.0085(19) 0.0088(19)
C4C 0.007(2) 0.024(3) 0.036(3) 0.004(2) 0.004(2) 0.002(2)
C6C 0.020(2) 0.018(3) 0.025(2) 0.0059(19) 0.0046(19) 0.002(2)
C3B 0.013(3) 0.013(2) 0.039(3) 0.005(2) 0.008(2) 0.0085(19)
C3A 0.007(2) 0.024(3) 0.036(3) 0.004(2) 0.005(2) 0.002(2)
C2B 0.013(2) 0.013(2) 0.039(3) 0.0051(19) 0.0083(19) 0.0086(18)
C4A 0.007(2) 0.024(3) 0.036(3) 0.004(2) 0.005(2) 0.003(2)
C6D 0.027(3) 0.014(3) 0.028(3) 0.006(2) 0.005(2) -0.003(2)
C21D 0.027(3) 0.014(3) 0.028(2) 0.0050(19) 0.006(2) -0.003(2)
C00Z 0.020(2) 0.017(3) 0.025(2) 0.006(2) 0.004(2) 0.002(2)
C6B 0.013(2) 0.013(2) 0.039(3) 0.005(2) 0.009(2) 0.0092(19)
C5C 0.020(2) 0.017(3) 0.025(2) 0.006(2) 0.004(2) 0.002(2)
C2A 0.007(2) 0.024(3) 0.036(3) 0.004(2) 0.0046(19) 0.0025(19)
C2D 0.027(3) 0.014(3) 0.028(2) 0.0051(19) 0.0051(19) -0.003(2)
C21C 0.021(2) 0.017(3) 0.025(2) 0.0059(19) 0.0044(19) 0.002(2)
C4D 0.027(3) 0.015(3) 0.028(3) 0.005(2) 0.004(2) -0.003(2)
C3D 0.027(3) 0.015(3) 0.028(3) 0.005(2) 0.005(2) -0.003(2)
C6A 0.007(2) 0.023(3) 0.036(3) 0.004(2) 0.005(2) 0.003(2)
C4B 0.014(3) 0.013(2) 0.039(3) 0.005(2) 0.008(2) 0.009(2)
C2C 0.021(2) 0.017(3) 0.025(2) 0.0059(18) 0.0046(18) 0.0021(19)
N1C 0.020(2) 0.017(3) 0.025(2) 0.0059(19) 0.0047(19) 0.002(2)
C5D 0.027(3) 0.015(3) 0.028(3) 0.005(2) 0.004(2) -0.003(2)

loop_
_atom_type_symbol
_atom_type_description
_atom_type_scat_dispersion_real
_atom_type_scat_dispersion_imag
_atom_type_scat_source
C C 0.0181 0.0091 'International Tables Vol C Tables 4.2.6.8 and 6.1.1.4'
H H 0.0000 0.0000 'International Tables Vol C Tables 4.2.6.8 and 6.1.1.4'
N N 0.0311 0.0180 'International Tables Vol C Tables 4.2.6.8 and 6.1.1.4'
O O 0.0492 0.0322 'International Tables Vol C Tables 4.2.6.8 and 6.1.1.4'
Cd Cd 0.1185 4.6533 'International Tables Vol C Tables 4.2.6.8 and 6.1.1.4'

loop_
_exptl_crystal_face_index_h
_exptl_crystal_face_index_k
_exptl_crystal_face_index_l
_exptl_crystal_face_perp_dist
4 3 -2 0.0349
0 1 0 0.0894
-2 2 1 0.1316
-1 1 5 0.0883
1 -1 5 0.0777
0 0 1 0.0789
0 -1 0 0.0901
4 -3 -2 0.0773
-5 -1 2 0.1326
-1 2 -5 0.0860
0 0 -1 0.0384
0 1 -5 0.0334

loop_
_geom_angle_atom_site_label_1
_geom_angle_atom_site_label_2
_geom_angle_atom_site_label_3
_geom_angle
_geom_angle_site_symmetry_1
_geom_angle_site_symmetry_3
_geom_angle_publ_flag
O1A Cd1 O2B 90.1(5) . 2_556 ?
O1A Cd1 O1B 173.4(4) . . ?
O1A Cd1 N61A 97.1(5) . 2_566 ?
O1A Cd1 N1A 74.8(5) . . ?
O1A Cd1 N1B 105.0(5) . . ?
O1B Cd1 O2B 83.3(4) . 2_556 ?
O1B Cd1 N61A 89.5(5) . 2_566 ?
O1B Cd1 N1A 104.6(5) . . ?
N61A Cd1 O2B 168.0(4) 2_566 2_556 ?
N1A Cd1 O2B 84.9(5) . 2_556 ?
N1A Cd1 N61A 87.7(6) . 2_566 ?
N1B Cd1 O2B 90.2(5) . 2_556 ?
N1B Cd1 O1B 75.0(5) . . ?
N1B Cd1 N61A 97.2(5) . 2_566 ?
N1B Cd1 N1A 175.1(5) . . ?
O1C Cd2 O1D 173.4(5) . . ?
O1C Cd2 O2D 95.0(4) . 2_877 ?
O1C Cd2 N61C 97.7(5) . 2_777 ?
O1C Cd2 N1D 99.9(5) . . ?
O1C Cd2 N1C 75.7(5) . . ?
O1D Cd2 O2D 80.9(4) . 2_877 ?
O1D Cd2 N61C 87.4(5) . 2_777 ?
O2D Cd2 N61C 163.5(5) 2_877 2_777 ?
N1D Cd2 O1D 75.5(5) . . ?
N1D Cd2 O2D 94.9(5) . 2_877 ?
N1D Cd2 N61C 93.3(5) . 2_777 ?
N1C Cd2 O1D 108.9(5) . . ?
N1C Cd2 O2D 85.3(5) . 2_877 ?
N1C Cd2 N61C 87.6(5) . 2_777 ?
N1C Cd2 N1D 175.6(6) . . ?
C4C O1A Cd1 117.5(12) . . ?
C21C O1C Cd2 115.2(12) . . ?
C21B O2B Cd1 112.3(11) . 2_556 ?
C21D O1D Cd2 114.9(12) . . ?
H61E N61D H61F 120.0 . . ?
C6D N61D H61E 120.0 . . ?
C6D N61D H61F 120.0 . . ?
C21B O1B Cd1 113.5(11) . . ?
Cd1 N61A H61A 110.0 2_566 . ?
Cd1 N61A H61B 110.0 2_566 . ?
H61A N61A H61B 108.4 . . ?
C6A N61A Cd1 108.4(12) . 2_566 ?
C6A N61A H61A 110.0 . . ?
C6A N61A H61B 110.0 . . ?
H61C N61B H61D 109.5 . . ?
C6B N61B H61C 112.5 . . ?
C6B N61B H61D 125.5 . . ?
C6B C5B H5B 120.0 . . ?
C4B C5B H5B 120.0 . . ?
C4B C5B C6B 119.9(16) . . ?
C2A N1A Cd1 110.4(12) . . ?
C6A N1A Cd1 127.8(13) . . ?
C6A N1A C2A 121.3(17) . . ?
C21D O2D Cd2 114.7(12) . 2_877 ?
O2B C21B C2B 117.6(15) . . ?
O1B C21B O2B 122.2(15) . . ?
O1B C21B C2B 120.2(16) . . ?
Cd2 N61C H61G 109.9 2_777 . ?
Cd2 N61C H61H 109.9 2_777 . ?
H61G N61C H61H 108.3 . . ?
C6C N61C Cd2 108.9(11) . 2_777 ?
C6C N61C H61G 109.9 . . ?
C6C N61C H61H 109.9 . . ?
C00Z C3C H3C 120.4 . . ?
C00Z C3C C2C 119.1(17) . . ?
C2C C3C H3C 120.4 . . ?
C4A C5A H5A 120.4 . . ?
C6A C5A H5A 120.4 . . ?
C6A C5A C4A 119.3(16) . . ?
C6D N1D Cd2 127.9(13) . . ?
C6D N1D C2D 120.9(17) . . ?
C2D N1D Cd2 111.1(12) . . ?
C2B N1B Cd1 114.5(11) . . ?
C6B N1B Cd1 126.8(13) . . ?
C6B N1B C2B 118.7(16) . . ?
O1A C4C O2A 125.0(17) . . ?
O1A C4C C2A 118.3(16) . . ?
O2A C4C C2A 116.7(17) . . ?
N61C C6C C5C 116.7(16) . . ?
N1C C6C N61C 119.3(16) . . ?
N1C C6C C5C 123.7(17) . . ?
C2B C3B H3B 121.0 . . ?
C2B C3B C4B 118.1(17) . . ?
C4B C3B H3B 121.0 . . ?
C4A C3A H3A 121.0 . . ?
C2A C3A H3A 121.0 . . ?
C2A C3A C4A 118.0(16) . . ?
N1B C2B C21B 114.7(15) . . ?
C3B C2B C21B 121.1(17) . . ?
C3B C2B N1B 124.1(16) . . ?
C5A C4A H4A 120.9 . . ?
C3A C4A C5A 118.2(17) . . ?
C3A C4A H4A 120.9 . . ?
N61D C6D C5D 120.0(17) . . ?
N1D C6D N61D 118.1(17) . . ?
N1D C6D C5D 121.9(17) . . ?
O1D C21D C2D 117.4(17) . . ?
O2D C21D O1D 126.4(17) . . ?
O2D C21D C2D 116.1(17) . . ?
C3C C00Z H00Z 119.8 . . ?
C5C C00Z C3C 120.4(16) . . ?
C5C C00Z H00Z 119.8 . . ?
N61B C6B C5B 120.7(15) . . ?
N1B C6B N61B 119.0(16) . . ?
N1B C6B C5B 120.2(17) . . ?
C6C C5C H5C 121.8 . . ?
C00Z C5C C6C 116.5(16) . . ?
C00Z C5C H5C 121.8 . . ?
N1A C2A C4C 117.5(16) . . ?
N1A C2A C3A 122.6(17) . . ?
C3A C2A C4C 119.8(16) . . ?
N1D C2D C21D 118.6(16) . . ?
C3D C2D N1D 119.8(17) . . ?
C3D C2D C21D 121.6(17) . . ?
O1C C21C C2C 119.1(16) . . ?
O2C C21C O1C 123.8(18) . . ?
O2C C21C C2C 117.1(16) . . ?
C3D C4D H4D 120.3 . . ?
C5D C4D H4D 120.3 . . ?
C5D C4D C3D 119.5(18) . . ?
C2D C3D C4D 118.5(17) . . ?
C2D C3D H3D 120.7 . . ?
C4D C3D H3D 120.7 . . ?
N1A C6A N61A 120.2(17) . . ?
N1A C6A C5A 120.5(17) . . ?
C5A C6A N61A 119.2(16) . . ?
C5B C4B C3B 118.8(17) . . ?
C5B C4B H4B 120.6 . . ?
C3B C4B H4B 120.6 . . ?
C3C C2C C21C 121.6(17) . . ?
N1C C2C C3C 121.4(16) . . ?
N1C C2C C21C 116.9(16) . . ?
C6C N1C Cd2 128.8(13) . . ?
C6C N1C C2C 118.5(16) . . ?
C2C N1C Cd2 112.7(12) . . ?
C6D C5D H5D 120.3 . . ?
C4D C5D C6D 119.3(17) . . ?
C4D C5D H5D 120.3 . . ?

loop_
_geom_bond_atom_site_label_1
_geom_bond_atom_site_label_2
_geom_bond_distance
_geom_bond_site_symmetry_2
_geom_bond_publ_flag
Cd1 O1A 2.209(13) . ?
Cd1 O2B 2.517(13) 2_556 ?
Cd1 O1B 2.266(13) . ?
Cd1 N61A 2.501(16) 2_566 ?
Cd1 N1A 2.300(16) . ?
Cd1 N1B 2.239(15) . ?
Cd2 O1C 2.238(13) . ?
Cd2 O1D 2.287(13) . ?
Cd2 O2D 2.427(13) 2_877 ?
Cd2 N61C 2.533(15) 2_777 ?
Cd2 N1D 2.263(16) . ?
Cd2 N1C 2.252(15) . ?
O1A C4C 1.21(2) . ?
O1C C21C 1.28(2) . ?
O2B C21B 1.28(2) . ?
O1D C21D 1.26(2) . ?
N61D H61E 0.8800 . ?
N61D H61F 0.8800 . ?
N61D C6D 1.36(2) . ?
O1B C21B 1.28(2) . ?
O2C C21C 1.22(2) . ?
N61A H61A 0.9100 . ?
N61A H61B 0.9100 . ?
N61A C6A 1.41(2) . ?
N61B H61C 0.8802 . ?
N61B H61D 0.8797 . ?
N61B C6B 1.38(2) . ?
O2A C4C 1.29(2) . ?
C5B H5B 0.9500 . ?
C5B C6B 1.44(2) . ?
C5B C4B 1.35(3) . ?
N1A C2A 1.33(2) . ?
N1A C6A 1.31(2) . ?
O2D C21D 1.23(2) . ?
C21B C2B 1.50(2) . ?
N61C H61G 0.9100 . ?
N61C H61H 0.9100 . ?
N61C C6C 1.40(2) . ?
C3C H3C 0.9500 . ?
C3C C00Z 1.40(2) . ?
C3C C2C 1.40(2) . ?
C5A H5A 0.9500 . ?
C5A C4A 1.41(2) . ?
C5A C6A 1.37(3) . ?
N1D C6D 1.33(2) . ?
N1D C2D 1.39(2) . ?
N1B C2B 1.38(2) . ?
N1B C6B 1.31(2) . ?
C4C C2A 1.54(2) . ?
C6C C5C 1.43(2) . ?
C6C N1C 1.34(2) . ?
C3B H3B 0.9500 . ?
C3B C2B 1.33(2) . ?
C3B C4B 1.42(2) . ?
C3A H3A 0.9500 . ?
C3A C4A 1.40(2) . ?
C3A C2A 1.35(3) . ?
C4A H4A 0.9500 . ?
C6D C5D 1.39(3) . ?
C21D C2D 1.52(2) . ?
C00Z H00Z 0.9500 . ?
C00Z C5C 1.39(3) . ?
C5C H5C 0.9500 . ?
C2D C3D 1.38(3) . ?
C21C C2C 1.51(3) . ?
C4D H4D 0.9500 . ?
C4D C3D 1.45(3) . ?
C4D C5D 1.37(3) . ?
C3D H3D 0.9500 . ?
C4B H4B 0.9500 . ?
C2C N1C 1.37(2) . ?
C5D H5D 0.9500 . ?

loop_
_geom_torsion_atom_site_label_1
_geom_torsion_atom_site_label_2
_geom_torsion_atom_site_label_3
_geom_torsion_atom_site_label_4
_geom_torsion
_geom_torsion_site_symmetry_1
_geom_torsion_site_symmetry_2
_geom_torsion_site_symmetry_3
_geom_torsion_site_symmetry_4
_geom_torsion_publ_flag
Cd1 O1A C4C O2A 175.1(15) . . . . ?
Cd1 O1A C4C C2A -7(2) . . . . ?
Cd1 O2B C21B O1B -88.1(17) 2_556 . . . ?
Cd1 O2B C21B C2B 91.7(16) 2_556 . . . ?
Cd1 O1B C21B O2B 162.9(14) . . . . ?
Cd1 O1B C21B C2B -17(2) . . . . ?
Cd1 N61A C6A N1A -90.8(18) 2_566 . . . ?
Cd1 N61A C6A C5A 87.8(18) 2_566 . . . ?
Cd1 N1A C2A C4C 10(2) . . . . ?
Cd1 N1A C2A C3A -171.4(16) . . . . ?
Cd1 N1A C6A N61A -11(3) . . . . ?
Cd1 N1A C6A C5A 170.6(14) . . . . ?
Cd1 N1B C2B C21B -5.1(19) . . . . ?
Cd1 N1B C2B C3B 178.2(15) . . . . ?
Cd1 N1B C6B N61B 3(2) . . . . ?
Cd1 N1B C6B C5B -178.7(12) . . . . ?
Cd2 O1C C21C O2C 174.4(15) . . . . ?
Cd2 O1C C21C C2C -7(2) . . . . ?
Cd2 O1D C21D O2D 161.1(16) . . . . ?
Cd2 O1D C21D C2D -18(2) . . . . ?
Cd2 O2D C21D O1D -80(2) 2_877 . . . ?
Cd2 O2D C21D C2D 99.2(16) 2_877 . . . ?
Cd2 N61C C6C C5C 82.3(16) 2_777 . . . ?
Cd2 N61C C6C N1C -91.3(17) 2_777 . . . ?
Cd2 N1D C6D N61D 7(3) . . . . ?
Cd2 N1D C6D C5D -174.2(14) . . . . ?
Cd2 N1D C2D C21D -7(2) . . . . ?
Cd2 N1D C2D C3D 174.8(15) . . . . ?
O1A C4C C2A N1A -3(3) . . . . ?
O1A C4C C2A C3A 178.8(19) . . . . ?
O1C C21C C2C C3C -176.4(18) . . . . ?
O1C C21C C2C N1C 5(2) . . . . ?
O2B C21B C2B N1B -164.4(16) . . . . ?
O2B C21B C2B C3B 12(3) . . . . ?
O1D C21D C2D N1D 17(3) . . . . ?
O1D C21D C2D C3D -164.4(19) . . . . ?
N61D C6D C5D C4D 177.4(18) . . . . ?
O1B C21B C2B N1B 15(2) . . . . ?
O1B C21B C2B C3B -167.9(17) . . . . ?
O2C C21C C2C C3C 2(3) . . . . ?
O2C C21C C2C N1C -176.9(17) . . . . ?
O2A C4C C2A N1A 175.3(18) . . . . ?
O2A C4C C2A C3A -3(3) . . . . ?
O2D C21D C2D N1D -161.6(17) . . . . ?
O2D C21D C2D C3D 17(3) . . . . ?
N61C C6C C5C C00Z -173.0(16) . . . . ?
N61C C6C N1C Cd2 -11(2) . . . . ?
N61C C6C N1C C2C 169.4(16) . . . . ?
C3C C00Z C5C C6C 6(3) . . . . ?
C3C C2C N1C Cd2 -178.5(14) . . . . ?
C3C C2C N1C C6C 1(3) . . . . ?
N1D C6D C5D C4D -2(3) . . . . ?
N1D C2D C3D C4D 2(3) . . . . ?
C2B N1B C6B N61B -178.2(16) . . . . ?
C2B N1B C6B C5B 0(3) . . . . ?
C2B C3B C4B C5B 4(3) . . . . ?
C4A C5A C6A N61A -178.1(17) . . . . ?
C4A C5A C6A N1A 0(3) . . . . ?
C4A C3A C2A N1A -1(3) . . . . ?
C4A C3A C2A C4C 177.2(17) . . . . ?
C6D N1D C2D C21D 176.1(17) . . . . ?
C6D N1D C2D C3D -2(3) . . . . ?
C21D C2D C3D C4D -176.6(17) . . . . ?
C00Z C3C C2C C21C -174.4(16) . . . . ?
C00Z C3C C2C N1C 4(3) . . . . ?
C6B C5B C4B C3B -4(3) . . . . ?
C6B N1B C2B C21B 176.2(16) . . . . ?
C6B N1B C2B C3B 0(3) . . . . ?
C5C C6C N1C Cd2 176.0(13) . . . . ?
C5C C6C N1C C2C -4(3) . . . . ?
C2A N1A C6A N61A 177.0(18) . . . . ?
C2A N1A C6A C5A -2(3) . . . . ?
C2A C3A C4A C5A 0(3) . . . . ?
C2D N1D C6D N61D -176.9(17) . . . . ?
C2D N1D C6D C5D 2(3) . . . . ?
C21C C2C N1C Cd2 0.4(19) . . . . ?
C21C C2C N1C C6C -179.8(15) . . . . ?
C3D C4D C5D C6D 1(3) . . . . ?
C6A N1A C2A C4C -176.5(17) . . . . ?
C6A N1A C2A C3A 2(3) . . . . ?
C6A C5A C4A C3A 0(3) . . . . ?
C4B C5B C6B N61B -179.4(17) . . . . ?
C4B C5B C6B N1B 3(3) . . . . ?
C4B C3B C2B C21B -177.7(16) . . . . ?
C4B C3B C2B N1B -1(3) . . . . ?
C2C C3C C00Z C5C -8(3) . . . . ?
N1C C6C C5C C00Z 0(3) . . . . ?
C5D C4D C3D C2D -1(3) . . . . ?

loop_
_twin_individual_id
_twin_individual_mass_fraction_refined
1 0.418(3)
2 0.582(3)
